data_2210484
loop_
_publ_author_name
'Diao, Chun-Hua'
'Yu, Ming'

_publ_section_title
(<i>E</i>)-1,5-Dimethyl-4-[3-(2-phenoxyethoxy)benzylideneamino]-2-phenyl-1<i>H</i>-pyrazol-3(2<i>H</i>)-one
_journal_coeditor_code AT2118
_journal_issue 10
_journal_name_full 'Acta Crystallographica Section E'
_journal_page_first o4658
_journal_page_last o4659
_journal_paper_doi 10.1107/S1600536806038402
_journal_volume 62
_journal_year 2006
_chemical_formula_iupac 'C26 H25 N3 O3'
_chemical_formula_moiety 'C26 H25 N3 O3'
_chemical_formula_sum 'C26 H25 N3 O3'
_chemical_formula_weight 427.49
_chemical_name_systematic
;
(E)-1,5-Dimethyl-4-[3-(2-phenoxyethoxy)benzylideneamino]-2-phenyl-
1H-pyrazol-3(2H)-one
;
_space_group_IT_number 14
_symmetry_cell_setting monoclinic
_symmetry_space_group_name_Hall '-P 2ybc'
_symmetry_space_group_name_H-M 'P 1 21/c 1'
_atom_sites_solution_hydrogens geom
_atom_sites_solution_primary direct
_atom_sites_solution_secondary difmap
_audit_creation_method SHELXL-97
_cell_angle_alpha 90.00
_cell_angle_beta 95.392(3)
_cell_angle_gamma 90.00
_cell_formula_units_Z 4
_cell_length_a 11.3949(18)
_cell_length_b 7.4456(12)
_cell_length_c 26.791(4)
_cell_measurement_reflns_used 2796
_cell_measurement_temperature 294(2)
_cell_measurement_theta_max 23.19
_cell_measurement_theta_min 2.24
_cell_volume 2262.9(6)
_computing_cell_refinement 'SAINT (Bruker, 1999)'
_computing_data_collection 'SMART (Bruker, 1999)'
_computing_data_reduction SAINT
_computing_molecular_graphics 'SHELXTL (Sheldrick, 1997b)'
_computing_publication_material SHELXTL
_computing_structure_refinement 'SHELXL97 (Sheldrick, 1997a)'
_computing_structure_solution 'SHELXS97 (Sheldrick, 1997a)'
_diffrn_ambient_temperature 294(2)
_diffrn_measured_fraction_theta_full 0.998
_diffrn_measured_fraction_theta_max 0.998
_diffrn_measurement_device_type 'Bruker SMART APEX CCD area-detector'
_diffrn_measurement_method '\f and \w'
_diffrn_radiation_monochromator graphite
_diffrn_radiation_source 'fine-focus sealed tube'
_diffrn_radiation_type MoK\a
_diffrn_radiation_wavelength 0.71073
_diffrn_reflns_av_R_equivalents 0.0451
_diffrn_reflns_av_sigmaI/netI 0.0570
_diffrn_reflns_limit_h_max 14
_diffrn_reflns_limit_h_min -14
_diffrn_reflns_limit_k_max 9
_diffrn_reflns_limit_k_min -9
_diffrn_reflns_limit_l_max 20
_diffrn_reflns_limit_l_min -33
_diffrn_reflns_number 12330
_diffrn_reflns_theta_full 26.42
_diffrn_reflns_theta_max 26.42
_diffrn_reflns_theta_min 1.53
_diffrn_standards_number 0
_exptl_absorpt_coefficient_mu 0.083
_exptl_absorpt_correction_T_max 0.984
_exptl_absorpt_correction_T_min 0.958
_exptl_absorpt_correction_type multi-scan
_exptl_absorpt_process_details '(SADABS; Sheldrick, 1996)'
_exptl_crystal_colour yellow
_exptl_crystal_density_diffrn 1.255
_exptl_crystal_density_method 'not measured'
_exptl_crystal_description block
_exptl_crystal_F_000 904
_exptl_crystal_size_max 0.30
_exptl_crystal_size_mid 0.24
_exptl_crystal_size_min 0.20
_refine_diff_density_max 0.153
_refine_diff_density_min -0.213
_refine_ls_extinction_method none
_refine_ls_goodness_of_fit_ref 0.991
_refine_ls_hydrogen_treatment constr
_refine_ls_matrix_type full
_refine_ls_number_parameters 291
_refine_ls_number_reflns 4635
_refine_ls_number_restraints 0
_refine_ls_restrained_S_all 0.991
_refine_ls_R_factor_all 0.1020
_refine_ls_R_factor_gt 0.0481
_refine_ls_shift/su_max 0.002
_refine_ls_shift/su_mean 0.000
_refine_ls_structure_factor_coef Fsqd
_refine_ls_weighting_details 'calc w=1/[\s^2^(Fo^2^)+(0.0654P)^2^+0.2074P] where P=(Fo^2^+2Fc^2^)/3'
_refine_ls_weighting_scheme calc
_refine_ls_wR_factor_gt 0.1117
_refine_ls_wR_factor_ref 0.1377
_reflns_number_gt 2621
_reflns_number_total 4635
_reflns_threshold_expression I>2\s(I)
_cod_data_source_file at2118.cif
_cod_data_source_block I
_cod_original_sg_symbol_H-M 'P 21/c'
_cod_database_code 2210484
_cod_database_fobs_code 2210484

loop_
_symmetry_equiv_pos_as_xyz
'x, y, z'
'-x, y+1/2, -z+1/2'
'-x, -y, -z'
'x, -y-1/2, z-1/2'

loop_
_atom_site_type_symbol
_atom_site_label
_atom_site_fract_x
_atom_site_fract_y
_atom_site_fract_z
_atom_site_U_iso_or_equiv
_atom_site_adp_type
_atom_site_calc_flag
_atom_site_refinement_flags
_atom_site_occupancy
O O1 -0.00745(13) 0.4705(2) 0.63078(6) 0.0713(5) Uani d . 1
O O2 0.07467(14) 0.7235(2) 0.56092(6) 0.0687(5) Uani d . 1
O O3 0.52490(13) 1.04054(18) 0.37744(5) 0.0567(4) Uani d . 1
N N1 0.40235(14) 0.7835(2) 0.45023(5) 0.0397(4) Uani d . 1
N N2 0.60559(14) 0.77117(19) 0.35410(6) 0.0429(4) Uani d . 1
N N3 0.58681(15) 0.5891(2) 0.36475(6) 0.0454(4) Uani d . 1
C C1 -0.1617(2) 0.2459(3) 0.63317(8) 0.0596(6) Uani d . 1
H H1 -0.2074 0.2975 0.6064 0.071 Uiso calc R 1
C C2 -0.2006(2) 0.0953(4) 0.65624(9) 0.0684(7) Uani d . 1
H H2 -0.2730 0.0457 0.6447 0.082 Uiso calc R 1
C C3 -0.1351(2) 0.0167(4) 0.69585(10) 0.0748(7) Uani d . 1
H H3 -0.1629 -0.0842 0.7115 0.090 Uiso calc R 1
C C4 -0.0267(2) 0.0904(4) 0.71204(10) 0.0763(8) Uani d . 1
H H4 0.0191 0.0378 0.7387 0.092 Uiso calc R 1
C C5 0.0137(2) 0.2396(3) 0.68941(9) 0.0649(7) Uani d . 1
H H5 0.0869 0.2874 0.7005 0.078 Uiso calc R 1
C C6 -0.05443(19) 0.3196(3) 0.64999(8) 0.0541(6) Uani d . 1
C C7 -0.0809(2) 0.5775(4) 0.59637(9) 0.0737(8) Uani d . 1
H H7A -0.1568 0.5962 0.6092 0.088 Uiso calc R 1
H H7B -0.0938 0.5162 0.5644 0.088 Uiso calc R 1
C C8 -0.0226(2) 0.7529(4) 0.58971(9) 0.0705(7) Uani d . 1
H H8A -0.0779 0.8363 0.5725 0.085 Uiso calc R 1
H H8B 0.0046 0.8035 0.6221 0.085 Uiso calc R 1
C C9 0.13331(19) 0.8722(3) 0.54595(7) 0.0517(6) Uani d . 1
C C10 0.1091(2) 1.0469(3) 0.55935(8) 0.0622(6) Uani d . 1
H H10 0.0502 1.0705 0.5802 0.075 Uiso calc R 1
C C11 0.1735(2) 1.1851(3) 0.54146(8) 0.0641(7) Uani d . 1
H H11 0.1574 1.3027 0.5504 0.077 Uiso calc R 1
C C12 0.2613(2) 1.1524(3) 0.51055(7) 0.0543(6) Uani d . 1
H H12 0.3039 1.2475 0.4988 0.065 Uiso calc R 1
C C13 0.28609(17) 0.9778(3) 0.49693(6) 0.0416(5) Uani d . 1
C C14 0.22074(17) 0.8387(3) 0.51472(7) 0.0465(5) Uani d . 1
H H14 0.2359 0.7211 0.5055 0.056 Uiso calc R 1
C C15 0.37678(17) 0.9434(3) 0.46308(7) 0.0421(5) Uani d . 1
H H15 0.4169 1.0398 0.4506 0.051 Uiso calc R 1
C C16 0.48346(16) 0.7526(2) 0.41523(6) 0.0372(4) Uani d . 1
C C17 0.53624(16) 0.8769(3) 0.38295(7) 0.0403(5) Uani d . 1
C C18 0.51858(17) 0.5834(2) 0.40380(7) 0.0407(5) Uani d . 1
C C19 0.4906(2) 0.4135(3) 0.42857(8) 0.0621(7) Uani d . 1
H H19A 0.4720 0.3227 0.4036 0.093 Uiso calc R 1
H H19B 0.4242 0.4314 0.4476 0.093 Uiso calc R 1
H H19C 0.5574 0.3759 0.4506 0.093 Uiso calc R 1
C C20 0.6804(2) 0.4616(3) 0.35678(9) 0.0660(7) Uani d . 1
H H20A 0.7496 0.4908 0.3785 0.099 Uiso calc R 1
H H20B 0.6984 0.4678 0.3225 0.099 Uiso calc R 1
H H20C 0.6549 0.3423 0.3640 0.099 Uiso calc R 1
C C21 0.63202(17) 0.8227(3) 0.30503(7) 0.0409(5) Uani d . 1
C C22 0.70002(18) 0.9739(3) 0.30058(8) 0.0506(5) Uani d . 1
H H22 0.7312 1.0356 0.3290 0.061 Uiso calc R 1
C C23 0.72142(19) 1.0329(3) 0.25301(9) 0.0619(6) Uani d . 1
H H23 0.7661 1.1358 0.2494 0.074 Uiso calc R 1
C C24 0.6768(2) 0.9395(3) 0.21135(9) 0.0642(7) Uani d . 1
H H24 0.6915 0.9794 0.1796 0.077 Uiso calc R 1
C C25 0.6107(2) 0.7882(3) 0.21611(8) 0.0613(6) Uani d . 1
H H25 0.5817 0.7247 0.1877 0.074 Uiso calc R 1
C C26 0.58685(19) 0.7290(3) 0.26327(8) 0.0509(5) Uani d . 1
H H26 0.5409 0.6273 0.2666 0.061 Uiso calc R 1

loop_
_atom_site_aniso_label
_atom_site_aniso_U_11
_atom_site_aniso_U_22
_atom_site_aniso_U_33
_atom_site_aniso_U_12
_atom_site_aniso_U_13
_atom_site_aniso_U_23
O1 0.0482(9) 0.0935(13) 0.0719(11) -0.0031(9) 0.0047(8) 0.0185(10)
O2 0.0656(10) 0.0722(11) 0.0734(11) 0.0026(9) 0.0346(9) 0.0050(9)
O3 0.0847(11) 0.0303(8) 0.0589(9) 0.0029(7) 0.0266(8) 0.0023(7)
N1 0.0460(9) 0.0394(10) 0.0343(8) -0.0011(8) 0.0067(7) 0.0001(7)
N2 0.0565(10) 0.0299(9) 0.0443(9) 0.0031(8) 0.0151(8) 0.0015(7)
N3 0.0606(11) 0.0299(9) 0.0477(9) 0.0067(8) 0.0152(8) 0.0018(7)
C1 0.0482(14) 0.0783(17) 0.0519(13) 0.0026(12) 0.0034(11) -0.0055(12)
C2 0.0545(15) 0.0768(18) 0.0721(16) -0.0043(14) -0.0031(13) -0.0057(14)
C3 0.0652(17) 0.0724(18) 0.0856(18) -0.0053(14) 0.0004(15) 0.0082(15)
C4 0.0642(17) 0.086(2) 0.0760(17) 0.0048(15) -0.0067(14) 0.0133(15)
C5 0.0470(13) 0.0806(18) 0.0662(15) -0.0005(13) 0.0002(12) -0.0034(14)
C6 0.0445(13) 0.0718(16) 0.0476(12) 0.0048(12) 0.0122(11) -0.0051(12)
C7 0.0496(14) 0.104(2) 0.0692(16) 0.0040(15) 0.0151(13) 0.0183(15)
C8 0.0559(15) 0.0908(19) 0.0685(16) 0.0078(14) 0.0248(13) 0.0109(14)
C9 0.0516(13) 0.0604(15) 0.0443(12) 0.0044(11) 0.0106(10) 0.0000(11)
C10 0.0637(15) 0.0717(17) 0.0534(13) 0.0114(13) 0.0177(12) -0.0114(12)
C11 0.0749(17) 0.0560(15) 0.0627(14) 0.0107(13) 0.0138(13) -0.0163(12)
C12 0.0650(14) 0.0486(13) 0.0501(12) -0.0003(11) 0.0095(11) -0.0058(11)
C13 0.0491(12) 0.0433(12) 0.0326(10) 0.0044(10) 0.0040(9) -0.0031(9)
C14 0.0507(13) 0.0471(12) 0.0432(11) 0.0046(10) 0.0117(10) -0.0023(10)
C15 0.0467(12) 0.0411(12) 0.0387(10) -0.0024(10) 0.0045(9) 0.0007(9)
C16 0.0442(11) 0.0322(10) 0.0355(10) -0.0003(9) 0.0054(9) 0.0007(8)
C17 0.0487(12) 0.0338(11) 0.0389(10) 0.0016(9) 0.0067(9) -0.0002(9)
C18 0.0516(12) 0.0346(11) 0.0364(10) -0.0028(9) 0.0071(9) 0.0014(9)
C19 0.0993(19) 0.0351(12) 0.0549(13) -0.0007(12) 0.0227(13) 0.0042(10)
C20 0.0792(17) 0.0462(13) 0.0755(16) 0.0218(12) 0.0231(14) 0.0020(12)
C21 0.0409(11) 0.0381(11) 0.0455(11) 0.0038(9) 0.0134(9) 0.0013(9)
C22 0.0476(12) 0.0478(13) 0.0577(13) -0.0035(10) 0.0119(10) 0.0013(11)
C23 0.0524(14) 0.0574(14) 0.0797(17) -0.0037(12) 0.0261(13) 0.0167(13)
C24 0.0695(16) 0.0742(17) 0.0531(14) 0.0107(14) 0.0280(12) 0.0104(13)
C25 0.0736(16) 0.0647(16) 0.0479(13) 0.0043(13) 0.0174(12) -0.0040(12)
C26 0.0536(13) 0.0498(13) 0.0510(12) -0.0039(11) 0.0135(10) -0.0041(10)

loop_
_atom_type_symbol
_atom_type_description
_atom_type_scat_dispersion_real
_atom_type_scat_dispersion_imag
_atom_type_scat_source
C C 0.0033 0.0016 'International Tables Vol C Tables 4.2.6.8 and 6.1.1.4'
H H 0.0000 0.0000 'International Tables Vol C Tables 4.2.6.8 and 6.1.1.4'
N N 0.0061 0.0033 'International Tables Vol C Tables 4.2.6.8 and 6.1.1.4'
O O 0.0106 0.0060 'International Tables Vol C Tables 4.2.6.8 and 6.1.1.4'

loop_
_geom_angle_atom_site_label_1
_geom_angle_atom_site_label_2
_geom_angle_atom_site_label_3
_geom_angle
C6 O1 C7 118.38(18)
C9 O2 C8 117.34(18)
C15 N1 C16 121.05(16)
C17 N2 N3 109.01(14)
C17 N2 C21 122.43(15)
N3 N2 C21 119.69(15)
C18 N3 N2 107.17(14)
C18 N3 C20 124.78(16)
N2 N3 C20 118.06(16)
C2 C1 C6 119.5(2)
C2 C1 H1 120.2
C6 C1 H1 120.2
C3 C2 C1 121.5(2)
C3 C2 H2 119.3
C1 C2 H2 119.3
C2 C3 C4 118.6(3)
C2 C3 H3 120.7
C4 C3 H3 120.7
C5 C4 C3 120.8(2)
C5 C4 H4 119.6
C3 C4 H4 119.6
C4 C5 C6 120.0(2)
C4 C5 H5 120.0
C6 C5 H5 120.0
O1 C6 C1 124.9(2)
O1 C6 C5 115.5(2)
C1 C6 C5 119.6(2)
O1 C7 C8 109.1(2)
O1 C7 H7A 109.9
C8 C7 H7A 109.9
O1 C7 H7B 109.9
C8 C7 H7B 109.9
H7A C7 H7B 108.3
O2 C8 C7 108.0(2)
O2 C8 H8A 110.1
C7 C8 H8A 110.1
O2 C8 H8B 110.1
C7 C8 H8B 110.1
H8A C8 H8B 108.4
O2 C9 C14 115.46(19)
O2 C9 C10 124.61(19)
C14 C9 C10 119.9(2)
C11 C10 C9 119.1(2)
C11 C10 H10 120.4
C9 C10 H10 120.4
C10 C11 C12 121.2(2)
C10 C11 H11 119.4
C12 C11 H11 119.4
C11 C12 C13 120.1(2)
C11 C12 H12 120.0
C13 C12 H12 120.0
C14 C13 C12 118.71(18)
C14 C13 C15 121.13(17)
C12 C13 C15 120.12(18)
C9 C14 C13 121.0(2)
C9 C14 H14 119.5
C13 C14 H14 119.5
N1 C15 C13 121.49(18)
N1 C15 H15 119.3
C13 C15 H15 119.3
C18 C16 N1 121.96(16)
C18 C16 C17 108.14(16)
N1 C16 C17 129.72(17)
O3 C17 N2 123.26(17)
O3 C17 C16 131.58(17)
N2 C17 C16 105.10(16)
N3 C18 C16 110.11(16)
N3 C18 C19 122.35(17)
C16 C18 C19 127.54(17)
C18 C19 H19A 109.5
C18 C19 H19B 109.5
H19A C19 H19B 109.5
C18 C19 H19C 109.5
H19A C19 H19C 109.5
H19B C19 H19C 109.5
N3 C20 H20A 109.5
N3 C20 H20B 109.5
H20A C20 H20B 109.5
N3 C20 H20C 109.5
H20A C20 H20C 109.5
H20B C20 H20C 109.5
C26 C21 C22 120.94(18)
C26 C21 N2 121.11(17)
C22 C21 N2 117.90(18)
C21 C22 C23 119.0(2)
C21 C22 H22 120.5
C23 C22 H22 120.5
C24 C23 C22 120.1(2)
C24 C23 H23 119.9
C22 C23 H23 119.9
C25 C24 C23 120.5(2)
C25 C24 H24 119.8
C23 C24 H24 119.8
C24 C25 C26 120.2(2)
C24 C25 H25 119.9
C26 C25 H25 119.9
C21 C26 C25 119.2(2)
C21 C26 H26 120.4
C25 C26 H26 120.4

loop_
_geom_bond_atom_site_label_1
_geom_bond_atom_site_label_2
_geom_bond_distance
O1 C6 1.366(3)
O1 C7 1.428(3)
O2 C9 1.372(3)
O2 C8 1.426(2)
O3 C17 1.233(2)
N1 C15 1.280(2)
N1 C16 1.396(2)
N2 C17 1.398(2)
N2 N3 1.406(2)
N2 C21 1.429(2)
N3 C18 1.361(2)
N3 C20 1.459(2)
C1 C2 1.374(3)
C1 C6 1.376(3)
C1 H1 0.9300
C2 C3 1.370(3)
C2 H2 0.9300
C3 C4 1.383(4)
C3 H3 0.9300
C4 C5 1.366(3)
C4 H4 0.9300
C5 C6 1.385(3)
C5 H5 0.9300
C7 C8 1.483(3)
C7 H7A 0.9700
C7 H7B 0.9700
C8 H8A 0.9700
C8 H8B 0.9700
C9 C14 1.382(3)
C9 C10 1.384(3)
C10 C11 1.375(3)
C10 H10 0.9300
C11 C12 1.379(3)
C11 H11 0.9300
C12 C13 1.386(3)
C12 H12 0.9300
C13 C14 1.386(3)
C13 C15 1.460(3)
C14 H14 0.9300
C15 H15 0.9300
C16 C18 1.365(2)
C16 C17 1.437(3)
C18 C19 1.477(3)
C19 H19A 0.9600
C19 H19B 0.9600
C19 H19C 0.9600
C20 H20A 0.9600
C20 H20B 0.9600
C20 H20C 0.9600
C21 C26 1.376(3)
C21 C22 1.378(3)
C22 C23 1.391(3)
C22 H22 0.9300
C23 C24 1.372(3)
C23 H23 0.9300
C24 C25 1.368(3)
C24 H24 0.9300
C25 C26 1.389(3)
C25 H25 0.9300
C26 H26 0.9300

loop_
_geom_hbond_atom_site_label_D
_geom_hbond_atom_site_label_H
_geom_hbond_atom_site_label_A
_geom_hbond_site_symmetry_A
_geom_hbond_distance_DH
_geom_hbond_distance_HA
_geom_hbond_distance_DA
_geom_hbond_angle_DHA
_geom_hbond_publ_flag
C19 H19A O3 1_545 0.96 2.31 3.137(2) 144 yes
C25 H25 O3 2_645 0.93 2.45 3.368(3) 169 yes

loop_
_geom_torsion_atom_site_label_1
_geom_torsion_atom_site_label_2
_geom_torsion_atom_site_label_3
_geom_torsion_atom_site_label_4
_geom_torsion
C17 N2 N3 C18 -7.2(2)
C21 N2 N3 C18 -155.35(17)
C17 N2 N3 C20 -154.48(18)
C21 N2 N3 C20 57.4(2)
C6 C1 C2 C3 0.1(3)
C1 C2 C3 C4 -1.0(4)
C2 C3 C4 C5 0.7(4)
C3 C4 C5 C6 0.5(4)
C7 O1 C6 C1 10.6(3)
C7 O1 C6 C5 -169.1(2)
C2 C1 C6 O1 -178.7(2)
C2 C1 C6 C5 1.1(3)
C4 C5 C6 O1 178.4(2)
C4 C5 C6 C1 -1.4(3)
C6 O1 C7 C8 166.89(18)
C9 O2 C8 C7 173.30(19)
O1 C7 C8 O2 72.1(2)
C8 O2 C9 C14 -174.90(19)
C8 O2 C9 C10 4.1(3)
O2 C9 C10 C11 -179.3(2)
C14 C9 C10 C11 -0.4(3)
C9 C10 C11 C12 0.0(3)
C10 C11 C12 C13 0.0(3)
C11 C12 C13 C14 0.4(3)
C11 C12 C13 C15 178.27(19)
O2 C9 C14 C13 179.84(18)
C10 C9 C14 C13 0.8(3)
C12 C13 C14 C9 -0.8(3)
C15 C13 C14 C9 -178.66(18)
C16 N1 C15 C13 175.64(16)
C14 C13 C15 N1 -2.8(3)
C12 C13 C15 N1 179.35(19)
C15 N1 C16 C18 175.00(18)
C15 N1 C16 C17 -10.6(3)
N3 N2 C17 O3 -171.82(18)
C21 N2 C17 O3 -24.7(3)
N3 N2 C17 C16 5.57(19)
C21 N2 C17 C16 152.65(17)
C18 C16 C17 O3 175.1(2)
N1 C16 C17 O3 0.1(4)
C18 C16 C17 N2 -1.9(2)
N1 C16 C17 N2 -176.97(18)
N2 N3 C18 C16 6.0(2)
C20 N3 C18 C16 150.45(19)
N2 N3 C18 C19 -173.80(18)
C20 N3 C18 C19 -29.3(3)
N1 C16 C18 N3 172.97(16)
C17 C16 C18 N3 -2.5(2)
N1 C16 C18 C19 -7.3(3)
C17 C16 C18 C19 177.2(2)
C17 N2 C21 C26 -111.9(2)
N3 N2 C21 C26 31.8(3)
C17 N2 C21 C22 65.3(3)
N3 N2 C21 C22 -150.92(18)
C26 C21 C22 C23 0.9(3)
N2 C21 C22 C23 -176.37(18)
C21 C22 C23 C24 -1.0(3)
C22 C23 C24 C25 0.2(4)
C23 C24 C25 C26 0.9(4)
C22 C21 C26 C25 0.1(3)
N2 C21 C26 C25 177.31(19)
C24 C25 C26 C21 -1.0(3)

loop_
_cod_related_entry_id
_cod_related_entry_database
_cod_related_entry_code
1 ChemSpider 30655054
